data_7043136
loop_
_publ_author_name
'Arnedo-S\'anchez, Leticia'
'Nonappa, Nonappa'
'Bhowmik, Sandip'
'Hietala, Sami'
'Puttreddy, Rakesh'
'Lahtinen, Manu'
'De Cola, Luisa'
'Rissanen, Kari'

_publ_section_title
;
 Rapid self-healing and anion selectivity in metallosupramolecular gels
 assisted by fluorine--fluorine interactions
;
_journal_name_full 'Dalton Trans.'
_journal_paper_doi 10.1039/C7DT00983F
_journal_year 2017
_chemical_formula_moiety 'C29 H15 F15 N4 O, C4 H8 O'
_chemical_formula_sum 'C33 H23 F15 N4 O2'
_chemical_formula_weight 792.55
_space_group_crystal_system orthorhombic
_space_group_IT_number 33
_space_group_name_Hall 'P -2n 2a'
_space_group_name_H-M_alt 'P 21 c n'
_symmetry_space_group_name_Hall 'P -2n 2a'
_symmetry_space_group_name_H-M 'P 21 c n'
_atom_sites_solution_hydrogens geom
_audit_creation_date 2017-02-15
_audit_creation_method
;
Olex2 1.2
(compiled 2016.08.25 svn.r3337 for OlexSys, GUI svn.r5103)
;
_audit_update_record
;
2017-02-16 deposited with the CCDC.
2017-05-25 downloaded from the CCDC.
;
_cell_angle_alpha 90
_cell_angle_beta 90
_cell_angle_gamma 90
_cell_formula_units_Z 4
_cell_length_a 5.7081(5)
_cell_length_b 10.0000(7)
_cell_length_c 56.029(4)
_cell_measurement_reflns_used 8131
_cell_measurement_temperature 123.01(10)
_cell_measurement_theta_max 73.2260
_cell_measurement_theta_min 4.4720
_cell_volume 3198.2(4)
_computing_cell_refinement 'CrysAlisPro 1.171.38.41 (Rigaku OD, 2015)'
_computing_data_collection 'CrysAlisPro 1.171.38.41 (Rigaku OD, 2015)'
_computing_data_reduction 'CrysAlisPro 1.171.38.41 (Rigaku OD, 2015)'
_computing_molecular_graphics 'Olex2 (Dolomanov et al., 2009)'
_computing_publication_material 'Olex2 (Dolomanov et al., 2009)'
_computing_structure_refinement 'ShelXL (Sheldrick, 2015)'
_diffrn_ambient_environment N~2~
_diffrn_ambient_temperature 123.01(10)
_diffrn_detector 'CCD plate'
_diffrn_detector_area_resol_mean 5.1977
_diffrn_detector_type Atlas
_diffrn_measured_fraction_theta_full 0.999
_diffrn_measured_fraction_theta_max 0.999
_diffrn_measurement_details
;
List of Runs (angles in degrees, time in seconds):

  # Type    Start    End  Width  t~exp~   \w     \q     \k     \f   Frames
#--------------------------------------------------------------------------
  1  \w   -116.00 -17.00   1.50   10.00    --  -41.65 -37.00 150.00   66
  2  \w   -114.00 -72.00   1.50   10.00    --  -41.65-143.00 -91.00   28
  3  \w   -117.00 -54.00   1.50   10.00    --  -41.65 -19.00-120.00   42
  4  \w    -50.00 -14.00   1.50   10.00    --  -41.65 -19.00-120.00   24
  5  \w    -92.00  46.00   1.50   10.00    --  -41.65   0.00 -60.00   92
  6  \w     23.00  86.00   1.50   10.00    --   41.65-125.00 -30.00   42
  7  \w      9.00 117.00   1.50   10.00    --   41.65  77.00 120.00   72
  8  \w     11.00  83.00   1.50   10.00    --   41.65  68.00 -43.54   48
  9  \w      2.00  81.50   1.50   10.00    --   41.65 -99.00 150.00   53
 10  \w      9.00  67.50   1.50   10.00    --   41.65  77.00  30.00   39
 11  \w      9.00  67.50   1.50   10.00    --   41.65  77.00-150.00   39
 12  \w     63.00 108.00   1.50   40.00    --  106.66 -94.00 -90.00   30
 13  \w     75.00 100.50   1.50   40.00    --  106.66  75.00-127.03   17
 14  \w     24.00 108.00   1.50   40.00    --  106.66 -94.00 150.00   56
 15  \w     34.00  61.00   1.50   40.00    --  106.66 -94.00 -90.00   18
 16  \w     80.00 140.00   1.50   40.00    --  106.66  61.00 -60.00   40
 17  \w    124.00 178.00   1.50   40.00    --  106.66  77.00 -34.80   36
 18  \w     75.00 102.00   1.50   40.00    --  106.66  72.00  -3.06   18
 19  \w     78.00 118.50   1.50   40.00    --  106.66  61.00 120.00   27
 20  \w     91.00 118.00   1.50   40.00    --  106.66-125.00  90.00   18
 21  \w     74.00 101.00   1.50   40.00    --  106.66  77.00-150.00   18
 22  \w     78.00 105.00   1.50   40.00    --  106.66  61.00  90.00   18
 23  \w     74.00 107.00   1.50   40.00    --  106.66  77.00-180.00   22
 24  \w     74.00  99.50   1.50   40.00    --  106.66  77.00  90.00   17
 25  \w    121.00 175.00   1.50   40.00    --  106.66  77.00  90.00   36
 26  \w     74.00 110.00   1.50   40.00    --  106.66  77.00   0.00   24
 27  \w    114.00 141.00   1.50   40.00    --  106.66  77.00   0.00   18
 28  \w     78.00 105.00   1.50   40.00    --  106.66  61.00-180.00   18
 29  \w     78.00 177.00   1.50   40.00    --  106.66  61.00 150.00   66
 30  \w     78.00 105.00   1.50   40.00    --  106.66  61.00-150.00   18
 31  \w     34.00  61.00   1.50   40.00    --  106.66-125.00  90.00   18
 32  \w     74.00 101.00   1.50   40.00    --  106.66  77.00 -34.80   18
 33  \w     74.00 129.50   1.50   40.00    --  106.66  77.00 -90.00   37
 34  \w     78.00 123.00   1.50   40.00    --  106.66  61.00  30.00   30
 35  \w     94.00 178.00   1.50   40.00    --  106.66 125.00   0.00   56
 36  \w     34.00 139.00   1.50   40.00    --  106.66 -77.00 -30.00   70
 37  \w     74.00 176.00   1.50   40.00    --  106.66  77.00  60.00   68
 38  \w     78.00 177.00   1.50   40.00    --  106.66  61.00-120.00   66
 39  \w     78.00 111.00   1.50   40.00    --  106.66  61.00  60.00   22
 40  \w     74.00 101.00   1.50   40.00    --  106.66  77.00 -60.00   18
 41  \w     74.00 101.00   1.50   40.00    --  106.66  77.00  30.00   18
 42  \w     78.00 105.00   1.50   40.00    --  106.66  61.00   0.00   18
 43  \w    110.00 176.00   1.50   40.00    --  106.66  61.00-150.00   44
 44  \w     74.00 143.00   1.50   40.00    --  106.66  77.00 120.00   46
 45  \w     76.00 101.50   1.50   40.00    --  106.66  70.00 154.78   17
 46  \w    152.00 177.50   1.50   40.00    --  106.66  61.00  90.00   17
 47  \w     76.00 101.50   1.50   40.00    --  106.66  68.00  62.35   17
 48  \w     77.00 102.50   1.50   40.00    --  106.66  66.00-102.16   17
 49  \w     75.00 112.50   1.50   40.00    --  106.66  74.00 -48.11   25
;
_diffrn_measurement_device 'four-circle diffractometer'
_diffrn_measurement_device_type 'SuperNova, Dual, Cu at zero, Atlas'
_diffrn_measurement_method '\w scans'
_diffrn_orient_matrix_type 'CrysAlisPro convention (1999,Acta A55,543-557)'
_diffrn_orient_matrix_UB_11 0.1940384000
_diffrn_orient_matrix_UB_12 -0.0829171000
_diffrn_orient_matrix_UB_13 0.0120670000
_diffrn_orient_matrix_UB_21 0.1047273000
_diffrn_orient_matrix_UB_22 -0.0330875000
_diffrn_orient_matrix_UB_23 -0.0246461000
_diffrn_orient_matrix_UB_31 0.1556910000
_diffrn_orient_matrix_UB_32 0.1256274000
_diffrn_orient_matrix_UB_33 0.0015021000
_diffrn_radiation_monochromator mirror
_diffrn_radiation_probe x-ray
_diffrn_radiation_type CuK\a
_diffrn_radiation_wavelength 1.54184
_diffrn_reflns_av_R_equivalents 0.1024
_diffrn_reflns_av_unetI/netI 0.0613
_diffrn_reflns_Laue_measured_fraction_full 0.999
_diffrn_reflns_Laue_measured_fraction_max 0.999
_diffrn_reflns_limit_h_max 6
_diffrn_reflns_limit_h_min -6
_diffrn_reflns_limit_k_max 11
_diffrn_reflns_limit_k_min -11
_diffrn_reflns_limit_l_max 66
_diffrn_reflns_limit_l_min -66
_diffrn_reflns_number 44193
_diffrn_reflns_point_group_measured_fraction_full 0.999
_diffrn_reflns_point_group_measured_fraction_max 0.999
_diffrn_reflns_theta_full 66.728
_diffrn_reflns_theta_max 66.728
_diffrn_reflns_theta_min 4.491
_diffrn_source 'micro-focus sealed X-ray tube'
_diffrn_source_type 'SuperNova (Cu) X-ray Source'
_exptl_absorpt_coefficient_mu 1.470
_exptl_absorpt_correction_T_max 1.00000
_exptl_absorpt_correction_T_min 0.81665
_exptl_absorpt_correction_type gaussian
_exptl_absorpt_process_details
;
CrysAlisPro 1.171.38.41 (Rigaku Oxford Diffraction, 2015)
Empirical absorption correction using spherical harmonics,
 implemented in SCALE3 ABSPACK scaling algorithm.
;
_exptl_crystal_colour colourless
_exptl_crystal_colour_primary colourless
_exptl_crystal_density_diffrn 1.646
_exptl_crystal_description block
_exptl_crystal_F_000 1600
_exptl_crystal_size_max 0.179
_exptl_crystal_size_mid 0.038
_exptl_crystal_size_min 0.022
_refine_diff_density_max 0.559
_refine_diff_density_min -0.341
_refine_diff_density_rms 0.080
_refine_ls_abs_structure_details
;
 Flack x determined using 1656 quotients [(I+)-(I-)]/[(I+)+(I-)]
 (Parsons, Flack and Wagner, Acta Cryst. B69 (2013) 249-259).
;
_refine_ls_abs_structure_Flack 0.09(9)
_refine_ls_extinction_method none
_refine_ls_goodness_of_fit_ref 1.066
_refine_ls_hydrogen_treatment constr
_refine_ls_matrix_type full
_refine_ls_number_parameters 487
_refine_ls_number_reflns 5656
_refine_ls_number_restraints 1
_refine_ls_restrained_S_all 1.065
_refine_ls_R_factor_all 0.0833
_refine_ls_R_factor_gt 0.0726
_refine_ls_shift/su_max 0.001
_refine_ls_shift/su_mean 0.000
_refine_ls_structure_factor_coef Fsqd
_refine_ls_weighting_details 'w=1/[\s^2^(Fo^2^)+(0.0392P)^2^+7.8485P] where P=(Fo^2^+2Fc^2^)/3'
_refine_ls_weighting_scheme calc
_refine_ls_wR_factor_gt 0.1411
_refine_ls_wR_factor_ref 0.1468
_reflns_Friedel_coverage 0.803
_reflns_Friedel_fraction_full 1.000
_reflns_Friedel_fraction_max 1.000
_reflns_number_gt 4925
_reflns_number_total 5656
_reflns_threshold_expression 'I > 2\s(I)'
_cod_data_source_file c7dt00983f2.cif
_cod_data_source_block 3_THF
_cod_database_code 7043136
_chemical_oxdiff_formula 'C30 H30 N3 F15 O1'
_shelx_space_group_comment
;
The symmetry employed for this shelxl refinement is uniquely defined
by the following loop, which should always be used as a source of
symmetry information in preference to the above space-group names.
They are only intended as comments.
;
_reflns_odcompleteness_completeness 99.88
_reflns_odcompleteness_iscentric 1
_reflns_odcompleteness_theta 66.97
_olex2_refinement_description
;
1. Fixed Uiso
 At 1.2 times of:
  All C(H) groups, All C(H,H) groups, All N(H) groups
2.a Secondary CH2 refined with riding coordinates:
 C30(H30A,H30B), C31(H31A,H31B), C32(H32A,H32B), C33(H33A,H33B)
2.b Aromatic/amide H refined with riding coordinates:
 N4(H4), C1(H1), C2(H2), C3(H3), C4(H4A), C7(H7), C9(H9), C12(H12), C13(H13),
 C14(H14), C15(H15), C17(H17), C18(H18), C20(H20), C21(H21)
;
_shelx_shelxl_version_number 2014/7
_olex2_submission_special_instructions 'No special instructions were received'
_oxdiff_exptl_absorpt_empirical_details
;
Empirical correction (ABSPACK) includes:
- Absorption correction using spherical harmonics
- Frame scaling
;
_oxdiff_exptl_absorpt_empirical_full_max 1.552
_oxdiff_exptl_absorpt_empirical_full_min 0.782

loop_
_space_group_symop_operation_xyz
'x, y, z'
'x+1/2, y+1/2, -z+1/2'
'x+1/2, -y, -z'
'x, -y+1/2, z+1/2'

loop_
_atom_site_label
_atom_site_type_symbol
_atom_site_fract_x
_atom_site_fract_y
_atom_site_fract_z
_atom_site_U_iso_or_equiv
_atom_site_adp_type
_atom_site_occupancy
_atom_site_site_symmetry_order
_atom_site_calc_flag
_atom_site_refinement_flags_posn
F1 F -1.0284(8) -0.3353(5) -0.58257(7) 0.0349(10) Uani 1 1 d .
F2 F -1.0695(8) -0.5225(5) -0.56307(7) 0.0384(11) Uani 1 1 d .
F3 F -0.6434(8) -0.2743(5) -0.56012(7) 0.0382(11) Uani 1 1 d .
F4 F -0.6073(9) -0.4727(5) -0.54490(8) 0.0478(13) Uani 1 1 d .
F5 F -0.9632(10) -0.4448(5) -0.51685(7) 0.0479(13) Uani 1 1 d .
F6 F -1.0951(8) -0.2725(5) -0.53589(7) 0.0419(12) Uani 1 1 d .
F7 F -0.7561(9) -0.1208(4) -0.52216(7) 0.0386(11) Uani 1 1 d .
F8 F -0.5397(7) -0.2890(5) -0.51059(7) 0.0354(10) Uani 1 1 d .
F9 F -0.8172(9) -0.3446(5) -0.47494(7) 0.0401(11) Uani 1 1 d .
F10 F -1.0915(7) -0.2111(5) -0.48812(7) 0.0347(10) Uani 1 1 d .
F11 F -0.8148(9) 0.0014(5) -0.48151(8) 0.0426(12) Uani 1 1 d .
F12 F -0.5193(8) -0.1262(5) -0.47200(8) 0.0458(13) Uani 1 1 d .
F13 F -0.7487(12) -0.2119(5) -0.43327(8) 0.0618(17) Uani 1 1 d .
F14 F -0.7443(10) 0.0012(5) -0.43558(8) 0.0504(13) Uani 1 1 d .
F15 F -1.0598(9) -0.1057(6) -0.44358(8) 0.0520(14) Uani 1 1 d .
O1 O -0.7213(11) -0.6323(5) -0.58769(9) 0.0362(13) Uani 1 1 d .
O2 O -0.7864(11) -0.1626(5) -0.61934(9) 0.0358(13) Uani 1 1 d .
N1 N 0.4295(12) -0.9072(6) -0.67955(11) 0.0362(15) Uani 1 1 d .
N2 N 0.4604(10) -0.5747(6) -0.70430(9) 0.0221(12) Uani 1 1 d .
N3 N 0.2691(11) -0.2484(7) -0.72287(10) 0.0310(14) Uani 1 1 d .
N4 N -0.6597(10) -0.4313(6) -0.60671(9) 0.0237(13) Uani 1 1 d .
H4 H -0.7113 -0.3505 -0.6073 0.028 Uiso 1 1 calc R
C1 C 0.5509(15) -1.0213(8) -0.68041(15) 0.0385(19) Uani 1 1 d .
H1 H 0.4882 -1.0957 -0.6728 0.046 Uiso 1 1 calc R
C2 C 0.7638(15) -1.0361(8) -0.69194(13) 0.0367(19) Uani 1 1 d .
H2 H 0.8415 -1.1179 -0.6919 0.044 Uiso 1 1 calc R
C3 C 0.8577(14) -0.9272(8) -0.70341(13) 0.0354(18) Uani 1 1 d .
H3 H 1.0005 -0.9334 -0.7113 0.042 Uiso 1 1 calc R
C4 C 0.7338(14) -0.8070(7) -0.70289(12) 0.0276(15) Uani 1 1 d .
H4A H 0.7925 -0.7316 -0.7106 0.033 Uiso 1 1 calc R
C5 C 0.5216(13) -0.8014(7) -0.69078(11) 0.0240(15) Uani 1 1 d .
C6 C 0.3890(12) -0.6740(7) -0.68957(11) 0.0228(15) Uani 1 1 d .
C7 C 0.1980(12) -0.6594(7) -0.67389(11) 0.0239(15) Uani 1 1 d .
H7 H 0.1523 -0.7302 -0.6642 0.029 Uiso 1 1 calc R
C8 C 0.0779(11) -0.5382(7) -0.67301(10) 0.0207(14) Uani 1 1 d .
C9 C 0.1483(12) -0.4384(7) -0.68829(10) 0.0230(15) Uani 1 1 d .
H9 H 0.0689 -0.3573 -0.6885 0.028 Uiso 1 1 calc R
C10 C 0.3385(12) -0.4583(7) -0.70360(10) 0.0219(14) Uani 1 1 d .
C11 C 0.4200(12) -0.3501(7) -0.71945(11) 0.0224(14) Uani 1 1 d .
C12 C 0.6416(13) -0.3525(8) -0.72972(11) 0.0248(15) Uani 1 1 d .
H12 H 0.7435 -0.4232 -0.7267 0.030 Uiso 1 1 calc R
C13 C 0.7089(13) -0.2468(8) -0.74464(11) 0.0283(16) Uani 1 1 d .
H13 H 0.8556 -0.2461 -0.7518 0.034 Uiso 1 1 calc R
C14 C 0.5529(14) -0.1439(8) -0.74840(12) 0.0318(17) Uani 1 1 d .
H14 H 0.5909 -0.0727 -0.7583 0.038 Uiso 1 1 calc R
C15 C 0.3396(14) -0.1492(9) -0.73705(13) 0.0356(19) Uani 1 1 d .
H15 H 0.2368 -0.0783 -0.7395 0.043 Uiso 1 1 calc R
C16 C -0.1204(12) -0.5166(7) -0.65605(11) 0.0222(14) Uani 1 1 d .
C17 C -0.1472(13) -0.5946(7) -0.63566(11) 0.0264(16) Uani 1 1 d .
H17 H -0.0420 -0.6638 -0.6329 0.032 Uiso 1 1 calc R
C18 C -0.3261(14) -0.5724(8) -0.61930(12) 0.0295(17) Uani 1 1 d .
H18 H -0.3419 -0.6269 -0.6060 0.035 Uiso 1 1 calc R
C19 C -0.4801(12) -0.4680(7) -0.62318(11) 0.0215(14) Uani 1 1 d .
C20 C -0.4586(13) -0.3892(7) -0.64360(11) 0.0229(14) Uani 1 1 d .
H20 H -0.5648 -0.3204 -0.6464 0.028 Uiso 1 1 calc R
C21 C -0.2800(12) -0.4132(7) -0.65961(11) 0.0218(14) Uani 1 1 d .
H21 H -0.2659 -0.3592 -0.6730 0.026 Uiso 1 1 calc R
C22 C -0.7544(13) -0.5130(7) -0.59028(12) 0.0265(15) Uani 1 1 d .
C23 C -0.9095(13) -0.4363(8) -0.57197(12) 0.0276(16) Uani 1 1 d .
C24 C -0.7625(12) -0.3802(7) -0.55128(11) 0.0221(14) Uani 1 1 d .
C25 C -0.9004(12) -0.3359(8) -0.52916(12) 0.0283(17) Uani 1 1 d .
C26 C -0.7596(12) -0.2451(7) -0.51202(12) 0.0255(15) Uani 1 1 d .
C27 C -0.8572(12) -0.2278(8) -0.48674(12) 0.0258(16) Uani 1 1 d .
C28 C -0.7551(13) -0.1155(8) -0.47169(13) 0.0301(16) Uani 1 1 d .
C29 C -0.8338(14) -0.1097(9) -0.44547(13) 0.0336(18) Uani 1 1 d .
C30 C -0.7035(19) -0.0537(9) -0.60523(18) 0.054(3) Uani 1 1 d .
H30A H -0.5337 -0.0547 -0.6045 0.065 Uiso 1 1 calc R
H30B H -0.7647 -0.0598 -0.5891 0.065 Uiso 1 1 calc R
C31 C -0.7865(18) 0.0708(8) -0.61689(16) 0.046(2) Uani 1 1 d .
H31A H -0.6738 0.1026 -0.6285 0.055 Uiso 1 1 calc R
H31B H -0.8143 0.1406 -0.6052 0.055 Uiso 1 1 calc R
C32 C -1.0120(17) 0.0288(9) -0.62881(16) 0.045(2) Uani 1 1 d .
H32A H -1.1463 0.0604 -0.6198 0.054 Uiso 1 1 calc R
H32B H -1.0208 0.0644 -0.6449 0.054 Uiso 1 1 calc R
C33 C -1.006(2) -0.1200(10) -0.6292(2) 0.069(3) Uani 1 1 d .
H33A H -1.1345 -0.1559 -0.6199 0.083 Uiso 1 1 calc R
H33B H -1.0210 -0.1520 -0.6455 0.083 Uiso 1 1 calc R

loop_
_atom_site_aniso_label
_atom_site_aniso_U_11
_atom_site_aniso_U_22
_atom_site_aniso_U_33
_atom_site_aniso_U_23
_atom_site_aniso_U_13
_atom_site_aniso_U_12
F1 0.031(2) 0.045(3) 0.029(2) 0.0011(19) -0.0015(17) 0.015(2)
F2 0.039(3) 0.040(3) 0.036(2) -0.0090(19) 0.013(2) -0.019(2)
F3 0.039(2) 0.042(3) 0.033(2) -0.0044(19) 0.009(2) -0.014(2)
F4 0.053(3) 0.049(3) 0.041(2) -0.010(2) -0.010(2) 0.028(3)
F5 0.066(3) 0.045(3) 0.032(2) 0.000(2) 0.009(2) -0.023(3)
F6 0.026(2) 0.061(3) 0.039(2) -0.016(2) -0.0029(18) 0.014(2)
F7 0.058(3) 0.025(2) 0.033(2) 0.0053(18) 0.005(2) -0.004(2)
F8 0.020(2) 0.049(3) 0.037(2) -0.012(2) 0.0024(18) 0.008(2)
F9 0.054(3) 0.033(3) 0.034(2) 0.0099(19) 0.004(2) -0.002(2)
F10 0.018(2) 0.054(3) 0.033(2) -0.010(2) 0.0040(16) 0.002(2)
F11 0.058(3) 0.031(3) 0.038(2) 0.003(2) -0.003(2) 0.007(3)
F12 0.020(2) 0.067(3) 0.050(3) -0.019(2) 0.0011(19) -0.001(2)
F13 0.101(5) 0.051(3) 0.034(2) 0.012(2) -0.003(3) 0.027(4)
F14 0.052(3) 0.053(3) 0.047(3) -0.017(2) -0.002(2) -0.004(3)
F15 0.037(3) 0.078(4) 0.041(2) -0.018(3) 0.013(2) -0.005(3)
O1 0.051(4) 0.023(3) 0.035(3) 0.001(2) 0.010(2) 0.004(3)
O2 0.046(3) 0.023(3) 0.038(3) -0.006(2) 0.000(2) 0.005(3)
N1 0.038(4) 0.027(4) 0.044(4) 0.006(3) 0.005(3) 0.005(3)
N2 0.020(3) 0.024(3) 0.023(2) -0.002(2) -0.005(2) 0.006(3)
N3 0.031(3) 0.035(4) 0.026(3) 0.009(3) 0.003(2) 0.005(3)
N4 0.029(3) 0.017(3) 0.025(3) -0.002(2) 0.006(2) 0.003(3)
C1 0.040(5) 0.028(4) 0.048(5) 0.006(4) 0.001(4) 0.008(4)
C2 0.041(5) 0.034(5) 0.035(4) -0.005(3) -0.006(3) 0.021(4)
C3 0.028(4) 0.043(5) 0.035(4) -0.006(3) 0.000(3) 0.009(4)
C4 0.033(4) 0.019(4) 0.030(3) -0.001(3) 0.001(3) 0.006(3)
C5 0.028(4) 0.019(4) 0.026(3) -0.004(3) -0.006(3) 0.002(3)
C6 0.025(4) 0.025(4) 0.018(3) -0.002(3) -0.002(3) 0.004(3)
C7 0.024(4) 0.023(4) 0.025(3) 0.000(3) 0.000(3) -0.006(3)
C8 0.017(3) 0.027(4) 0.018(3) -0.004(3) -0.003(3) 0.001(3)
C9 0.021(3) 0.030(4) 0.018(3) 0.000(3) 0.000(2) 0.009(3)
C10 0.021(3) 0.027(4) 0.018(3) 0.000(3) -0.003(3) 0.001(3)
C11 0.018(3) 0.029(4) 0.020(3) 0.000(3) -0.003(2) 0.001(3)
C12 0.026(4) 0.031(4) 0.017(3) -0.002(3) 0.000(3) 0.004(3)
C13 0.028(4) 0.035(4) 0.022(3) -0.001(3) 0.003(3) -0.001(4)
C14 0.030(4) 0.039(5) 0.026(3) 0.008(3) 0.001(3) 0.000(4)
C15 0.031(4) 0.040(5) 0.036(4) 0.011(4) 0.005(3) 0.010(4)
C16 0.020(3) 0.025(4) 0.021(3) -0.005(3) -0.002(3) 0.001(3)
C17 0.032(4) 0.023(4) 0.024(3) 0.001(3) 0.005(3) 0.008(3)
C18 0.034(4) 0.031(4) 0.023(3) 0.004(3) 0.003(3) 0.008(4)
C19 0.022(3) 0.023(4) 0.019(3) -0.005(3) 0.004(3) -0.002(3)
C20 0.026(3) 0.018(4) 0.025(3) 0.001(3) 0.000(3) 0.006(3)
C21 0.020(3) 0.024(4) 0.021(3) 0.003(3) 0.001(3) 0.001(3)
C22 0.027(4) 0.027(4) 0.026(3) -0.005(3) 0.006(3) -0.002(3)
C23 0.028(4) 0.030(4) 0.025(3) 0.001(3) 0.001(3) -0.001(3)
C24 0.018(3) 0.022(4) 0.027(3) 0.001(3) 0.005(3) 0.005(3)
C25 0.020(4) 0.036(4) 0.029(3) 0.003(3) 0.007(3) 0.002(3)
C26 0.016(3) 0.028(4) 0.033(3) 0.003(3) 0.002(3) 0.006(3)
C27 0.016(3) 0.037(4) 0.025(3) 0.003(3) 0.004(3) 0.005(3)
C28 0.020(4) 0.038(4) 0.032(4) 0.001(3) 0.000(3) 0.006(3)
C29 0.034(4) 0.039(5) 0.028(4) -0.002(3) 0.001(3) 0.003(4)
C30 0.059(6) 0.031(5) 0.072(6) -0.001(4) -0.025(5) -0.011(5)
C31 0.058(6) 0.024(4) 0.054(5) -0.003(4) -0.012(4) -0.001(5)
C32 0.050(6) 0.031(5) 0.053(5) 0.000(4) -0.007(4) 0.004(4)
C33 0.067(8) 0.040(6) 0.101(8) 0.008(5) -0.049(7) -0.001(5)

loop_
_atom_type_symbol
_atom_type_description
_atom_type_scat_dispersion_real
_atom_type_scat_dispersion_imag
_atom_type_scat_source
C C 0.0181 0.0091 'International Tables Vol C Tables 4.2.6.8 and 6.1.1.4'
H H 0.0000 0.0000 'International Tables Vol C Tables 4.2.6.8 and 6.1.1.4'
F F 0.0727 0.0534 'International Tables Vol C Tables 4.2.6.8 and 6.1.1.4'
N N 0.0311 0.0180 'International Tables Vol C Tables 4.2.6.8 and 6.1.1.4'
O O 0.0492 0.0322 'International Tables Vol C Tables 4.2.6.8 and 6.1.1.4'

loop_
_geom_angle_atom_site_label_1
_geom_angle_atom_site_label_2
_geom_angle_atom_site_label_3
_geom_angle
C30 O2 C33 106.1(7)
C1 N1 C5 117.0(7)
C6 N2 C10 117.2(6)
C15 N3 C11 117.0(6)
C22 N4 C19 125.1(6)
N1 C1 C2 124.3(8)
C3 C2 C1 118.4(7)
C2 C3 C4 118.4(7)
C5 C4 C3 119.2(7)
N1 C5 C4 122.7(7)
N1 C5 C6 117.2(6)
C4 C5 C6 120.1(6)
N2 C6 C5 116.7(6)
N2 C6 C7 122.5(6)
C7 C6 C5 120.9(6)
C8 C7 C6 119.6(6)
C7 C8 C16 121.4(6)
C9 C8 C7 117.7(6)
C9 C8 C16 120.8(6)
C8 C9 C10 120.4(7)
N2 C10 C9 122.6(6)
N2 C10 C11 116.8(6)
C9 C10 C11 120.6(6)
N3 C11 C10 116.0(6)
N3 C11 C12 122.5(7)
C12 C11 C10 121.5(6)
C11 C12 C13 118.9(7)
C14 C13 C12 118.6(7)
C15 C14 C13 118.3(7)
N3 C15 C14 124.9(8)
C17 C16 C8 121.6(6)
C17 C16 C21 117.5(6)
C21 C16 C8 120.8(6)
C18 C17 C16 122.2(7)
C19 C18 C17 119.0(6)
C18 C19 N4 123.3(6)
C18 C19 C20 120.0(6)
C20 C19 N4 116.6(6)
C21 C20 C19 120.0(6)
C20 C21 C16 121.3(6)
O1 C22 N4 128.0(7)
O1 C22 C23 119.5(6)
N4 C22 C23 112.3(6)
F1 C23 C22 111.3(5)
F1 C23 C24 109.4(6)
F2 C23 F1 107.4(6)
F2 C23 C22 108.2(6)
F2 C23 C24 108.9(5)
C24 C23 C22 111.5(6)
F3 C24 C23 106.5(5)
F3 C24 C25 109.2(6)
F4 C24 F3 108.0(6)
F4 C24 C23 108.2(6)
F4 C24 C25 109.0(5)
C25 C24 C23 115.8(6)
F5 C25 C24 108.6(6)
F5 C25 C26 107.3(6)
F6 C25 F5 108.0(6)
F6 C25 C24 109.7(6)
F6 C25 C26 109.2(6)
C24 C25 C26 113.8(6)
F7 C26 C25 106.5(6)
F7 C26 C27 106.7(6)
F8 C26 F7 108.1(6)
F8 C26 C25 109.5(6)
F8 C26 C27 108.9(6)
C27 C26 C25 116.8(6)
F9 C27 C26 106.9(6)
F9 C27 C28 107.5(6)
F10 C27 F9 107.5(6)
F10 C27 C26 108.7(5)
F10 C27 C28 108.7(6)
C28 C27 C26 117.2(6)
F11 C28 F12 108.6(7)
F11 C28 C27 108.7(6)
F11 C28 C29 106.6(6)
F12 C28 C27 108.5(6)
F12 C28 C29 107.9(6)
C27 C28 C29 116.5(7)
F13 C29 F14 106.6(6)
F13 C29 C28 111.0(7)
F14 C29 C28 108.3(7)
F15 C29 F13 110.4(7)
F15 C29 F14 108.6(7)
F15 C29 C28 111.7(6)
O2 C30 C31 106.9(7)
C30 C31 C32 103.5(7)
C33 C32 C31 105.4(8)
O2 C33 C32 108.1(8)

loop_
_geom_bond_atom_site_label_1
_geom_bond_atom_site_label_2
_geom_bond_distance
F1 C23 1.354(8)
F2 C23 1.351(9)
F3 C24 1.352(8)
F4 C24 1.330(8)
F5 C25 1.337(9)
F6 C25 1.334(9)
F7 C26 1.367(8)
F8 C26 1.332(8)
F9 C27 1.362(9)
F10 C27 1.350(8)
F11 C28 1.337(9)
F12 C28 1.350(9)
F13 C29 1.322(9)
F14 C29 1.341(10)
F15 C29 1.295(10)
O1 C22 1.216(9)
O2 C30 1.427(10)
O2 C33 1.435(11)
N1 C1 1.337(10)
N1 C5 1.338(9)
N2 C6 1.354(9)
N2 C10 1.356(9)
N3 C11 1.346(9)
N3 C15 1.333(10)
N4 C19 1.427(8)
N4 C22 1.345(9)
C1 C2 1.384(12)
C2 C3 1.373(12)
C3 C4 1.395(10)
C4 C5 1.390(11)
C5 C6 1.483(10)
C6 C7 1.408(10)
C7 C8 1.393(10)
C8 C9 1.375(10)
C8 C16 1.494(9)
C9 C10 1.398(9)
C10 C11 1.476(9)
C11 C12 1.390(10)
C12 C13 1.402(10)
C13 C14 1.377(11)
C14 C15 1.374(11)
C16 C17 1.392(9)
C16 C21 1.392(9)
C17 C18 1.390(10)
C18 C19 1.382(10)
C19 C20 1.395(9)
C20 C21 1.379(9)
C22 C23 1.557(10)
C23 C24 1.538(10)
C24 C25 1.534(9)
C25 C26 1.547(10)
C26 C27 1.532(9)
C27 C28 1.520(11)
C28 C29 1.538(10)
C30 C31 1.483(12)
C31 C32 1.510(12)
C32 C33 1.488(13)
